data_7030985
loop_
_publ_author_name
'Lewis, Andrew J.'
'Yin, Haolin'
'Carroll, Patrick J.'
'Schelter, Eric J.'

_publ_section_title
;
 Uranyl-oxo coordination directed by non-covalent interactions.
;
_journal_issue 28
_journal_name_full 'Dalton transactions (Cambridge, England : 2003)'
_journal_page_first 10844
_journal_page_last 10851
_journal_paper_doi 10.1039/c4dt00763h
_journal_volume 43
_journal_year 2014
_chemical_formula_sum 'C60 H48 F30 K N3 O8 U'
_chemical_formula_weight 1786.14
_space_group_IT_number 14
_symmetry_cell_setting monoclinic
_symmetry_Int_Tables_number 14
_symmetry_space_group_name_Hall '-P 2ybc'
_symmetry_space_group_name_H-M 'P 1 21/c 1'
_atom_sites_solution_hydrogens geom
_atom_sites_solution_primary direct
_audit_creation_method SHELXL-97
_cell_angle_alpha 90.00
_cell_angle_beta 96.967(3)
_cell_angle_gamma 90.00
_cell_formula_units_Z 4
_cell_length_a 20.0305(11)
_cell_length_b 16.0601(8)
_cell_length_c 20.8994(10)
_cell_measurement_temperature 143(1)
_cell_volume 6673.5(6)
_computing_data_collection 'Bruker APEX2'
_computing_data_reduction 'Bruker SAINT'
_computing_structure_refinement 'SHELXL-97 (Sheldrick, 2008)'
_computing_structure_solution 'SHELXS-97 (Sheldrick, 2008)'
_diffrn_ambient_temperature 143(1)
_diffrn_measured_fraction_theta_full 0.996
_diffrn_measured_fraction_theta_max 0.996
_diffrn_measurement_device 'CCD Area Detector'
_diffrn_measurement_device_type 'Bruker APEXII'
_diffrn_measurement_method 'phi and omega scans'
_diffrn_radiation_monochromator graphite
_diffrn_radiation_source 'sealed tube'
_diffrn_radiation_type MoK\a
_diffrn_radiation_wavelength 0.71073
_diffrn_reflns_av_R_equivalents 0.1622
_diffrn_reflns_av_sigmaI/netI 0.1079
_diffrn_reflns_limit_h_max 26
_diffrn_reflns_limit_h_min -26
_diffrn_reflns_limit_k_max 20
_diffrn_reflns_limit_k_min -20
_diffrn_reflns_limit_l_max 27
_diffrn_reflns_limit_l_min -27
_diffrn_reflns_number 199405
_diffrn_reflns_theta_full 27.60
_diffrn_reflns_theta_max 27.60
_diffrn_reflns_theta_min 1.60
_exptl_absorpt_coefficient_mu 2.633
_exptl_absorpt_correction_T_max 0.7456
_exptl_absorpt_correction_T_min 0.5677
_exptl_absorpt_correction_type multi-scan
_exptl_absorpt_process_details '(SADABS; Sheldrick, 2007)'
_exptl_crystal_density_diffrn 1.778
_exptl_crystal_density_method 'not measured'
_exptl_crystal_F_000 3496
_exptl_crystal_size_max 0.30
_exptl_crystal_size_mid 0.20
_exptl_crystal_size_min 0.03
_refine_diff_density_max 4.084
_refine_diff_density_min -1.376
_refine_diff_density_rms 0.153
_refine_ls_extinction_method none
_refine_ls_goodness_of_fit_ref 1.090
_refine_ls_hydrogen_treatment constr
_refine_ls_matrix_type full
_refine_ls_number_parameters 947
_refine_ls_number_reflns 15410
_refine_ls_number_restraints 297
_refine_ls_restrained_S_all 1.082
_refine_ls_R_factor_all 0.1525
_refine_ls_R_factor_gt 0.0558
_refine_ls_shift/su_max 0.002
_refine_ls_shift/su_mean 0.000
_refine_ls_structure_factor_coef Fsqd
_refine_ls_weighting_details 'calc w=1/[\s^2^(Fo^2^)+(0.0279P)^2^+39.2539P] where P=(Fo^2^+2Fc^2^)/3'
_refine_ls_weighting_scheme calc
_refine_ls_wR_factor_gt 0.0982
_refine_ls_wR_factor_ref 0.1381
_reflns_number_gt 8222
_reflns_number_total 15410
_reflns_threshold_expression >2sigma(I)
_cod_data_source_file c4dt00763h2.cif
_cod_data_source_block cmpd1
_cod_depositor_comments 'Adding full bibliography for 7030985--7030989.cif.'
_cod_original_sg_symbol_H-M 'P 21/c     '
_cod_database_code 7030985

loop_
_symmetry_equiv_pos_as_xyz
'x, y, z'
'-x, y+1/2, -z+1/2'
'-x, -y, -z'
'x, -y-1/2, z-1/2'

loop_
_atom_site_label
_atom_site_type_symbol
_atom_site_fract_x
_atom_site_fract_y
_atom_site_fract_z
_atom_site_U_iso_or_equiv
_atom_site_adp_type
_atom_site_occupancy
_atom_site_symmetry_multiplicity
_atom_site_calc_flag
_atom_site_refinement_flags
_atom_site_disorder_assembly
_atom_site_disorder_group
U1 U 0.299846(15) 0.192890(19) 0.635605(13) 0.03393(9) Uani 1 1 d . . .
F1 F 0.3344(2) 0.3063(3) 0.4998(2) 0.0463(11) Uani 1 1 d . . .
F2 F 0.2940(3) 0.4471(3) 0.4383(2) 0.0624(14) Uani 1 1 d . . .
F3 F 0.1621(3) 0.4730(3) 0.3963(2) 0.0682(16) Uani 1 1 d . . .
F4 F 0.0703(3) 0.3553(4) 0.4194(2) 0.0668(15) Uani 1 1 d . . .
F5 F 0.1094(2) 0.2135(3) 0.4819(2) 0.0539(13) Uani 1 1 d . . .
F6 F 0.2791(2) 0.1532(3) 0.4044(2) 0.0514(12) Uani 1 1 d . . .
F7 F 0.2500(3) 0.0120(3) 0.3395(2) 0.0662(15) Uani 1 1 d . . .
F8 F 0.1862(3) -0.1145(3) 0.3944(3) 0.0741(16) Uani 1 1 d . . .
F9 F 0.1517(3) -0.0955(3) 0.5154(3) 0.0777(17) Uani 1 1 d . . .
F10 F 0.1739(3) 0.0485(3) 0.5780(2) 0.0575(13) Uani 1 1 d . . .
F11 F 0.4388(2) 0.3248(3) 0.7044(2) 0.0494(12) Uani 1 1 d . . .
F12 F 0.5051(3) 0.4634(3) 0.6792(3) 0.0648(15) Uani 1 1 d . . .
F13 F 0.5548(3) 0.4823(3) 0.5647(3) 0.0692(15) Uani 1 1 d . . .
F14 F 0.5372(3) 0.3592(3) 0.4750(2) 0.0613(14) Uani 1 1 d . . .
F15 F 0.4697(2) 0.2204(3) 0.4988(2) 0.0478(12) Uani 1 1 d . . .
F16 F 0.5386(2) 0.1652(3) 0.6871(2) 0.0506(12) Uani 1 1 d . . .
F17 F 0.6082(3) 0.0245(4) 0.6782(2) 0.0738(17) Uani 1 1 d . . .
F18 F 0.5582(3) -0.0998(3) 0.5980(3) 0.0788(18) Uani 1 1 d . . .
F19 F 0.4377(3) -0.0786(3) 0.5237(2) 0.0592(14) Uani 1 1 d . . .
F20 F 0.3709(2) 0.0649(3) 0.5269(2) 0.0451(11) Uani 1 1 d . . .
F21 F 0.1658(2) 0.3345(3) 0.60046(18) 0.0399(11) Uani 1 1 d . . .
F22 F 0.1196(2) 0.4802(3) 0.6403(2) 0.0526(12) Uani 1 1 d . . .
F23 F 0.0925(3) 0.5000(3) 0.7630(2) 0.0660(15) Uani 1 1 d . . .
F24 F 0.1112(2) 0.3689(3) 0.8471(2) 0.0555(13) Uani 1 1 d . . .
F25 F 0.1649(2) 0.2267(3) 0.8109(2) 0.0509(12) Uani 1 1 d . . .
F26 F 0.0667(2) 0.1835(3) 0.6303(2) 0.0580(13) Uani 1 1 d . . .
F27 F -0.0081(3) 0.0478(4) 0.6460(3) 0.0818(18) Uani 1 1 d . . .
F28 F 0.0438(3) -0.0794(3) 0.7246(3) 0.0876(19) Uani 1 1 d . . .
F29 F 0.1728(3) -0.0689(3) 0.7820(3) 0.0771(17) Uani 1 1 d . . .
F30 F 0.2470(3) 0.0672(3) 0.7677(2) 0.0598(14) Uani 1 1 d . . .
O1 O 0.3001(2) 0.3032(3) 0.6345(2) 0.0351(11) Uani 1 1 d . . .
O2 O 0.3033(3) 0.0829(3) 0.6398(2) 0.0422(13) Uani 1 1 d . . .
N1 N 0.2435(3) 0.1833(4) 0.5290(2) 0.0282(14) Uani 1 1 d . . .
N2 N 0.4137(3) 0.1940(4) 0.6129(3) 0.0319(13) Uani 1 1 d . . .
N3 N 0.1991(3) 0.2004(4) 0.6860(3) 0.0337(14) Uani 1 1 d . . .
C1 C 0.2239(4) 0.2555(5) 0.4930(3) 0.0333(18) Uani 1 1 d . . .
C2 C 0.2682(4) 0.3166(5) 0.4810(3) 0.0379(19) Uani 1 1 d . . .
C3 C 0.2483(5) 0.3898(5) 0.4497(4) 0.046(2) Uani 1 1 d . . .
C4 C 0.1814(5) 0.4015(6) 0.4280(4) 0.047(2) Uani 1 1 d . . .
C5 C 0.1362(5) 0.3430(6) 0.4393(4) 0.048(2) Uani 1 1 d . . .
C6 C 0.1557(4) 0.2698(5) 0.4706(3) 0.0382(19) Uani 1 1 d . . .
C7 C 0.2278(4) 0.1081(5) 0.4947(3) 0.0346(19) Uani 1 1 d . . .
C8 C 0.2466(4) 0.0930(5) 0.4327(4) 0.0395(19) Uani 1 1 d . . .
C9 C 0.2325(4) 0.0211(6) 0.3993(4) 0.045(2) Uani 1 1 d . . .
C10 C 0.2003(5) -0.0428(6) 0.4269(5) 0.055(2) Uani 1 1 d . . .
C11 C 0.1840(4) -0.0335(5) 0.4880(5) 0.051(2) Uani 1 1 d . . .
C12 C 0.1964(4) 0.0410(6) 0.5196(4) 0.045(2) Uani 1 1 d . . .
C13 C 0.4499(4) 0.2670(5) 0.6022(4) 0.0336(18) Uani 1 1 d . . .
C14 C 0.4612(4) 0.3327(5) 0.6461(4) 0.042(2) Uani 1 1 d . . .
C15 C 0.4947(4) 0.4028(5) 0.6344(4) 0.047(2) Uani 1 1 d . . .
C16 C 0.5214(4) 0.4129(5) 0.5767(5) 0.049(2) Uani 1 1 d . . .
C17 C 0.5114(4) 0.3500(6) 0.5317(4) 0.044(2) Uani 1 1 d . . .
C18 C 0.4779(4) 0.2794(5) 0.5449(4) 0.0391(19) Uani 1 1 d . . .
C19 C 0.4513(4) 0.1210(5) 0.6076(3) 0.0324(18) Uani 1 1 d . . .
C20 C 0.5130(4) 0.1064(5) 0.6450(3) 0.0388(19) Uani 1 1 d . . .
C21 C 0.5484(4) 0.0340(6) 0.6420(4) 0.048(2) Uani 1 1 d . . .
C22 C 0.5235(5) -0.0286(5) 0.6011(4) 0.050(2) Uani 1 1 d . . .
C23 C 0.4627(4) -0.0170(5) 0.5638(4) 0.042(2) Uani 1 1 d . . .
C24 C 0.4285(4) 0.0560(5) 0.5668(3) 0.0351(18) Uani 1 1 d . . .
C25 C 0.1704(4) 0.2746(5) 0.7048(4) 0.0341(18) Uani 1 1 d . . .
C26 C 0.1561(4) 0.3425(5) 0.6639(3) 0.0361(19) Uani 1 1 d . . .
C27 C 0.1315(4) 0.4166(5) 0.6819(4) 0.0395(19) Uani 1 1 d . . .
C28 C 0.1158(4) 0.4264(5) 0.7443(4) 0.044(2) Uani 1 1 d . . .
C29 C 0.1265(4) 0.3606(6) 0.7866(4) 0.041(2) Uani 1 1 d . . .
C30 C 0.1531(4) 0.2892(5) 0.7671(3) 0.038(2) Uani 1 1 d . . .
C31 C 0.1607(4) 0.1292(5) 0.6986(4) 0.0374(19) Uani 1 1 d . . .
C32 C 0.0942(4) 0.1232(5) 0.6696(4) 0.044(2) Uani 1 1 d . . .
C33 C 0.0549(5) 0.0542(6) 0.6771(5) 0.058(3) Uani 1 1 d . . .
C34 C 0.0806(5) -0.0106(7) 0.7154(5) 0.063(3) Uani 1 1 d . . .
C35 C 0.1459(6) -0.0056(6) 0.7441(4) 0.055(3) Uani 1 1 d . . .
C36 C 0.1839(5) 0.0629(6) 0.7362(4) 0.051(2) Uani 1 1 d . . .
O3 O 0.3539(3) 0.1921(4) 0.7471(2) 0.0417(13) Uani 1 1 d DU B .
C37 C 0.3400(4) 0.2492(6) 0.7982(4) 0.054(2) Uani 1 1 d DU . .
H37a H 0.2984 0.2348 0.8148 0.072 Uiso 0.55 1 calc PR A 1
H37b H 0.3373 0.3063 0.7828 0.072 Uiso 0.55 1 calc PR A 1
H37a' H 0.2921 0.2525 0.8010 0.072 Uiso 0.45 1 calc PR A 2
H37b' H 0.3567 0.3046 0.7905 0.072 Uiso 0.45 1 calc PR A 2
C38 C 0.3993(8) 0.2374(11) 0.8486(8) 0.049(5) Uani 0.55 1 d PDU B 1
H38a H 0.3885 0.2534 0.8909 0.065 Uiso 0.55 1 calc PR B 1
H38b H 0.4378 0.2693 0.8385 0.065 Uiso 0.55 1 calc PR B 1
C39 C 0.4123(11) 0.1447(11) 0.8450(7) 0.055(5) Uani 0.55 1 d PDU B 1
H39a H 0.3806 0.1131 0.8669 0.074 Uiso 0.55 1 calc PR B 1
H39b H 0.4577 0.1308 0.8633 0.074 Uiso 0.55 1 calc PR B 1
C38' C 0.3765(11) 0.2129(14) 0.8585(9) 0.053(5) Uani 0.45 1 d PDU B 2
H38a' H 0.3483 0.1737 0.8781 0.071 Uiso 0.45 1 calc PR B 2
H38b' H 0.3912 0.2561 0.8894 0.071 Uiso 0.45 1 calc PR B 2
C39' C 0.4369(11) 0.1687(13) 0.8346(9) 0.053(6) Uani 0.45 1 d PDU B 2
H39a' H 0.4716 0.2078 0.8259 0.071 Uiso 0.45 1 calc PR B 2
H39b' H 0.4561 0.1268 0.8649 0.071 Uiso 0.45 1 calc PR B 2
C40 C 0.4017(5) 0.1298(6) 0.7729(3) 0.055(2) Uani 1 1 d DU . .
H40a H 0.4437 0.1359 0.7546 0.073 Uiso 0.55 1 calc PR B 1
H40b H 0.3841 0.0743 0.7634 0.073 Uiso 0.55 1 calc PR B 1
H40a' H 0.4336 0.1178 0.7428 0.073 Uiso 0.45 1 calc PR B 2
H40b' H 0.3790 0.0787 0.7822 0.073 Uiso 0.45 1 calc PR B 2
K1 K 0.20081(10) 0.74181(14) 0.57343(9) 0.0551(5) Uani 1 1 d . . .
O4 O 0.1246(4) 0.7511(5) 0.6691(3) 0.087(2) Uani 1 1 d U . .
O5 O 0.3086(4) 0.8121(5) 0.6345(4) 0.100(3) Uani 1 1 d U . .
O6 O 0.2667(4) 0.7300(5) 0.4692(3) 0.085(2) Uani 1 1 d U . .
O7 O 0.1007(3) 0.6761(5) 0.4966(3) 0.080(2) Uani 1 1 d U . .
O8 O 0.2547(4) 0.5985(4) 0.6211(3) 0.076(2) Uani 1 1 d U . .
C41 C 0.0546(6) 0.7389(9) 0.6524(5) 0.095(4) Uani 1 1 d U . .
H41a H 0.0463 0.7018 0.6157 0.127 Uiso 1 1 calc R . .
H41b H 0.0324 0.7916 0.6415 0.127 Uiso 1 1 calc R . .
C42 C 0.0290(5) 0.7017(9) 0.7096(5) 0.092(4) Uani 1 1 d U . .
H42a H -0.0119 0.7296 0.7183 0.122 Uiso 1 1 calc R . .
H42b H 0.0192 0.6430 0.7022 0.122 Uiso 1 1 calc R . .
C43 C 0.0823(6) 0.7122(8) 0.7644(5) 0.087(3) Uani 1 1 d U . .
H43a H 0.0759 0.7628 0.7883 0.116 Uiso 1 1 calc R . .
H43b H 0.0843 0.6649 0.7935 0.116 Uiso 1 1 calc R . .
C44 C 0.1427(6) 0.7172(9) 0.7314(6) 0.094(4) Uani 1 1 d U . .
H44a H 0.1761 0.7523 0.7557 0.125 Uiso 1 1 calc R . .
H44b H 0.1618 0.6621 0.7279 0.125 Uiso 1 1 calc R . .
C45 C 0.3750(6) 0.7799(8) 0.6470(7) 0.113(5) Uani 1 1 d U . .
H45a H 0.3739 0.7202 0.6540 0.151 Uiso 1 1 calc R . .
H45b H 0.4000 0.7909 0.6110 0.151 Uiso 1 1 calc R . .
C46 C 0.4050(7) 0.8212(8) 0.7033(6) 0.109(4) Uani 1 1 d U . .
H46a H 0.4524 0.8313 0.7006 0.145 Uiso 1 1 calc R . .
H46b H 0.4010 0.7877 0.7412 0.145 Uiso 1 1 calc R . .
C47 C 0.3689(6) 0.9004(7) 0.7068(6) 0.090(4) Uani 1 1 d U . .
H47a H 0.3946 0.9464 0.6923 0.120 Uiso 1 1 calc R . .
H47b H 0.3594 0.9116 0.7504 0.120 Uiso 1 1 calc R . .
C48 C 0.3062(6) 0.8872(8) 0.6630(7) 0.114(5) Uani 1 1 d U . .
H48a H 0.2679 0.8897 0.6872 0.152 Uiso 1 1 calc R . .
H48b H 0.3012 0.9306 0.6305 0.152 Uiso 1 1 calc R . .
C49 C 0.2455(8) 0.6816(9) 0.4132(6) 0.113(4) Uani 1 1 d U . .
H49a H 0.2364 0.6247 0.4252 0.151 Uiso 1 1 calc R . .
H49b H 0.2048 0.7049 0.3901 0.151 Uiso 1 1 calc R . .
C50 C 0.2988(7) 0.6835(11) 0.3738(6) 0.120(5) Uani 1 1 d U . .
H50a H 0.2812 0.6812 0.3285 0.159 Uiso 1 1 calc R . .
H50b H 0.3291 0.6369 0.3837 0.159 Uiso 1 1 calc R . .
C51 C 0.3340(6) 0.7635(10) 0.3894(6) 0.107(4) Uani 1 1 d U . .
H51a H 0.3143 0.8079 0.3618 0.142 Uiso 1 1 calc R . .
H51b H 0.3814 0.7590 0.3844 0.142 Uiso 1 1 calc R . .
C52 C 0.3243(6) 0.7794(8) 0.4593(6) 0.091(3) Uani 1 1 d U . .
H52a H 0.3635 0.7621 0.4880 0.121 Uiso 1 1 calc R . .
H52b H 0.3159 0.8380 0.4665 0.121 Uiso 1 1 calc R . .
C53 C 0.0769(5) 0.5929(6) 0.4992(5) 0.068(3) Uani 1 1 d U . .
H53a H 0.0585 0.5831 0.5394 0.090 Uiso 1 1 calc R . .
H53b H 0.1131 0.5536 0.4960 0.090 Uiso 1 1 calc R . .
C54 C 0.0234(6) 0.5836(7) 0.4430(5) 0.086(3) Uani 1 1 d U . .
H54a H 0.0277 0.5305 0.4218 0.115 Uiso 1 1 calc R . .
H54b H -0.0209 0.5868 0.4571 0.115 Uiso 1 1 calc R . .
C55 C 0.0331(7) 0.6498(8) 0.4009(6) 0.104(4) Uani 1 1 d U . .
H55a H -0.0090 0.6665 0.3763 0.138 Uiso 1 1 calc R . .
H55b H 0.0649 0.6349 0.3713 0.138 Uiso 1 1 calc R . .
C56 C 0.0600(7) 0.7159(7) 0.4456(5) 0.095(4) Uani 1 1 d U . .
H56a H 0.0865 0.7551 0.4239 0.127 Uiso 1 1 calc R . .
H56b H 0.0236 0.7459 0.4620 0.127 Uiso 1 1 calc R . .
C57 C 0.2854(6) 0.5692(8) 0.6814(5) 0.082(3) Uani 1 1 d U . .
H57a H 0.2534 0.5373 0.7027 0.109 Uiso 1 1 calc R . .
H57b H 0.3012 0.6155 0.7089 0.109 Uiso 1 1 calc R . .
C58 C 0.3438(7) 0.5147(9) 0.6682(5) 0.103(4) Uani 1 1 d U . .
H58a H 0.3862 0.5398 0.6857 0.137 Uiso 1 1 calc R . .
H58b H 0.3404 0.4601 0.6874 0.137 Uiso 1 1 calc R . .
C59 C 0.3392(6) 0.5082(7) 0.5971(5) 0.076(3) Uani 1 1 d U . .
H59a H 0.3728 0.5428 0.5803 0.101 Uiso 1 1 calc R . .
H59b H 0.3449 0.4510 0.5837 0.101 Uiso 1 1 calc R . .
C60 C 0.2709(6) 0.5384(8) 0.5755(5) 0.088(4) Uani 1 1 d U . .
H60a H 0.2691 0.5634 0.5331 0.117 Uiso 1 1 calc R . .
H60b H 0.2391 0.4927 0.5733 0.117 Uiso 1 1 calc R . .

loop_
_atom_site_aniso_label
_atom_site_aniso_U_11
_atom_site_aniso_U_22
_atom_site_aniso_U_33
_atom_site_aniso_U_23
_atom_site_aniso_U_13
_atom_site_aniso_U_12
U1 0.04047(16) 0.03896(17) 0.02254(12) 0.00042(16) 0.00459(10) 0.00464(17)
F1 0.043(3) 0.052(3) 0.043(2) 0.008(3) 0.002(2) -0.005(2)
F2 0.080(4) 0.050(3) 0.057(3) 0.010(3) 0.010(3) -0.006(3)
F3 0.102(4) 0.052(3) 0.048(3) 0.014(3) 0.000(3) 0.026(3)
F4 0.057(3) 0.081(4) 0.058(3) 0.002(3) -0.011(3) 0.023(3)
F5 0.043(3) 0.069(4) 0.050(3) -0.003(3) 0.004(2) -0.002(3)
F6 0.074(3) 0.049(3) 0.034(2) 0.002(2) 0.016(2) 0.005(3)
F7 0.081(4) 0.076(4) 0.040(3) -0.022(3) 0.003(3) 0.016(3)
F8 0.090(4) 0.048(3) 0.080(4) -0.026(3) -0.005(3) -0.001(3)
F9 0.097(5) 0.048(3) 0.089(4) -0.001(3) 0.017(3) -0.024(3)
F10 0.072(3) 0.055(3) 0.048(3) 0.002(3) 0.017(3) -0.011(3)
F11 0.059(3) 0.055(3) 0.033(2) -0.014(2) 0.002(2) 0.004(2)
F12 0.076(4) 0.039(3) 0.075(4) -0.021(3) -0.005(3) -0.009(3)
F13 0.069(4) 0.047(3) 0.090(4) 0.004(3) 0.004(3) -0.014(3)
F14 0.063(3) 0.068(4) 0.055(3) 0.014(3) 0.015(3) -0.007(3)
F15 0.062(3) 0.047(3) 0.035(2) -0.006(2) 0.008(2) 0.001(2)
F16 0.050(3) 0.055(3) 0.045(3) -0.015(2) -0.006(2) 0.002(2)
F17 0.062(3) 0.093(4) 0.062(3) -0.012(3) -0.013(3) 0.035(3)
F18 0.095(4) 0.060(4) 0.079(4) -0.013(3) 0.005(3) 0.041(3)
F19 0.078(4) 0.041(3) 0.061(3) -0.019(3) 0.014(3) 0.005(3)
F20 0.046(3) 0.050(3) 0.038(2) -0.014(2) 0.002(2) -0.002(2)
F21 0.051(3) 0.045(3) 0.025(2) 0.0003(19) 0.0043(19) 0.006(2)
F22 0.064(3) 0.039(3) 0.055(3) 0.006(2) 0.006(2) 0.010(2)
F23 0.081(4) 0.055(4) 0.066(3) -0.016(3) 0.022(3) 0.012(3)
F24 0.060(3) 0.075(4) 0.034(2) -0.017(3) 0.018(2) -0.005(3)
F25 0.063(3) 0.059(3) 0.033(2) 0.010(2) 0.016(2) 0.007(2)
F26 0.044(3) 0.053(3) 0.076(3) 0.018(3) 0.002(2) 0.003(3)
F27 0.057(4) 0.073(4) 0.118(5) 0.014(4) 0.020(3) -0.014(3)
F28 0.092(4) 0.049(4) 0.131(5) 0.019(4) 0.050(4) -0.011(3)
F29 0.116(5) 0.047(3) 0.073(4) 0.023(3) 0.032(3) 0.013(3)
F30 0.081(4) 0.049(3) 0.049(3) 0.015(3) 0.008(3) 0.014(3)
O1 0.031(2) 0.044(3) 0.030(2) -0.002(3) 0.0024(18) 0.002(3)
O2 0.043(3) 0.053(3) 0.031(3) -0.002(3) 0.008(2) 0.006(3)
N1 0.034(3) 0.036(4) 0.015(2) 0.001(3) 0.004(2) -0.002(3)
N2 0.037(3) 0.032(3) 0.027(3) -0.006(3) 0.005(2) 0.001(3)
N3 0.040(4) 0.032(4) 0.031(3) 0.005(3) 0.011(3) 0.004(3)
C1 0.046(5) 0.035(5) 0.019(3) -0.003(3) 0.005(3) 0.002(4)
C2 0.042(5) 0.048(5) 0.024(3) -0.005(4) 0.004(3) -0.006(4)
C3 0.068(6) 0.033(5) 0.037(4) 0.002(4) 0.009(4) -0.002(5)
C4 0.073(7) 0.041(6) 0.026(4) -0.003(4) 0.003(4) 0.016(5)
C5 0.053(6) 0.063(6) 0.025(4) -0.010(4) -0.001(4) 0.017(5)
C6 0.046(5) 0.045(5) 0.024(4) -0.002(4) 0.008(3) 0.003(4)
C7 0.031(4) 0.041(5) 0.031(4) -0.003(4) -0.002(3) -0.004(4)
C8 0.047(5) 0.038(5) 0.032(4) -0.003(4) 0.000(4) 0.003(4)
C9 0.050(5) 0.049(6) 0.036(4) -0.012(4) 0.000(4) 0.011(4)
C10 0.057(6) 0.039(6) 0.065(6) -0.018(5) -0.007(5) 0.004(5)
C11 0.057(6) 0.033(5) 0.062(6) 0.000(5) 0.007(5) -0.008(4)
C12 0.043(5) 0.057(6) 0.035(4) -0.002(4) 0.006(4) 0.002(4)
C13 0.031(4) 0.031(5) 0.037(4) -0.007(4) -0.004(3) 0.005(4)
C14 0.042(5) 0.046(6) 0.038(4) 0.005(4) -0.002(4) 0.008(4)
C15 0.058(6) 0.033(5) 0.046(5) -0.009(4) -0.009(4) 0.006(4)
C16 0.045(5) 0.034(5) 0.066(6) 0.013(5) -0.004(4) -0.004(4)
C17 0.037(5) 0.048(6) 0.046(5) 0.007(5) -0.001(4) 0.008(4)
C18 0.039(5) 0.038(5) 0.040(4) -0.003(4) 0.000(4) 0.001(4)
C19 0.038(5) 0.033(5) 0.028(4) -0.006(4) 0.009(3) 0.002(4)
C20 0.046(5) 0.045(5) 0.027(4) -0.003(4) 0.008(4) 0.002(4)
C21 0.047(5) 0.054(6) 0.043(5) -0.003(4) 0.005(4) 0.015(5)
C22 0.069(6) 0.035(5) 0.049(5) -0.006(4) 0.018(5) 0.017(5)
C23 0.056(6) 0.029(5) 0.043(5) -0.012(4) 0.014(4) -0.001(4)
C24 0.038(5) 0.036(5) 0.033(4) -0.008(4) 0.012(3) -0.003(4)
C25 0.033(4) 0.038(5) 0.032(4) 0.004(4) 0.006(3) 0.008(4)
C26 0.038(5) 0.045(5) 0.026(4) -0.004(4) 0.008(3) 0.004(4)
C27 0.037(5) 0.038(5) 0.043(5) 0.003(4) 0.004(4) 0.003(4)
C28 0.045(5) 0.042(5) 0.045(5) -0.013(4) 0.007(4) -0.001(4)
C29 0.040(5) 0.051(6) 0.034(4) -0.005(4) 0.011(4) 0.004(4)
C30 0.040(4) 0.049(6) 0.027(4) 0.004(4) 0.007(3) 0.005(4)
C31 0.052(5) 0.030(5) 0.034(4) 0.006(4) 0.021(4) 0.004(4)
C32 0.046(5) 0.039(5) 0.049(5) 0.010(4) 0.016(4) 0.004(4)
C33 0.054(6) 0.047(6) 0.076(7) 0.007(5) 0.015(5) -0.001(5)
C34 0.060(7) 0.061(7) 0.075(7) 0.009(6) 0.035(6) -0.013(6)
C35 0.087(8) 0.033(5) 0.053(5) 0.013(5) 0.036(5) 0.010(5)
C36 0.066(7) 0.047(6) 0.043(5) 0.008(5) 0.019(5) 0.014(5)
O3 0.051(3) 0.051(3) 0.022(2) -0.002(3) 0.004(2) 0.019(3)
C37 0.061(6) 0.063(6) 0.039(4) -0.009(4) 0.006(4) 0.017(4)
C38 0.068(11) 0.044(9) 0.033(8) -0.006(7) -0.001(7) -0.011(9)
C39 0.080(13) 0.048(10) 0.036(6) 0.007(8) 0.001(8) 0.012(9)
C38' 0.096(14) 0.038(13) 0.025(7) -0.004(7) 0.004(9) -0.019(9)
C39' 0.083(13) 0.033(12) 0.039(10) 0.013(8) -0.012(8) -0.001(9)
C40 0.078(6) 0.051(6) 0.034(4) 0.000(4) 0.001(4) 0.026(5)
K1 0.0522(12) 0.0617(14) 0.0494(11) 0.0006(10) -0.0022(9) -0.0044(10)
O4 0.080(5) 0.121(7) 0.061(4) -0.012(4) 0.017(4) -0.012(5)
O5 0.067(5) 0.078(5) 0.144(7) -0.044(5) -0.036(4) 0.005(4)
O6 0.100(6) 0.091(6) 0.067(4) -0.009(4) 0.022(4) -0.028(4)
O7 0.078(5) 0.080(5) 0.071(4) 0.020(4) -0.030(4) -0.024(4)
O8 0.099(5) 0.067(5) 0.059(4) -0.009(4) -0.003(4) 0.028(4)
C41 0.081(6) 0.147(11) 0.059(6) -0.015(7) 0.011(5) -0.015(8)
C42 0.068(6) 0.123(10) 0.085(7) 0.031(8) 0.010(5) 0.002(7)
C43 0.098(8) 0.098(9) 0.067(6) 0.008(6) 0.015(5) 0.013(7)
C44 0.080(6) 0.119(10) 0.080(7) 0.004(7) 0.000(5) -0.011(7)
C45 0.080(7) 0.105(10) 0.146(11) -0.059(8) -0.022(8) 0.026(7)
C46 0.109(9) 0.090(9) 0.111(9) -0.004(7) -0.050(7) 0.015(7)
C47 0.109(9) 0.069(7) 0.084(8) -0.017(6) -0.021(6) -0.010(6)
C48 0.087(8) 0.065(7) 0.176(13) -0.044(8) -0.040(8) 0.013(6)
C49 0.158(11) 0.109(10) 0.082(8) -0.025(7) 0.049(7) -0.045(8)
C50 0.099(10) 0.180(13) 0.083(8) -0.024(8) 0.022(7) -0.005(9)
C51 0.072(8) 0.146(11) 0.105(8) 0.041(8) 0.024(7) 0.006(7)
C52 0.065(7) 0.092(9) 0.113(8) -0.003(7) 0.002(6) 0.001(5)
C53 0.073(7) 0.060(6) 0.067(6) 0.004(5) -0.008(5) 0.003(5)
C54 0.103(9) 0.066(7) 0.083(7) 0.007(6) -0.022(6) -0.015(6)
C55 0.120(10) 0.100(9) 0.076(7) 0.033(6) -0.044(7) -0.056(8)
C56 0.125(10) 0.079(7) 0.071(7) 0.026(5) -0.034(6) -0.025(7)
C57 0.093(8) 0.098(9) 0.054(5) 0.003(6) 0.007(5) 0.011(6)
C58 0.121(10) 0.110(10) 0.070(6) -0.020(7) -0.019(6) 0.045(7)
C59 0.088(7) 0.071(7) 0.071(6) 0.003(6) 0.017(5) 0.013(6)
C60 0.115(8) 0.094(9) 0.053(5) -0.013(6) 0.001(6) 0.043(7)

loop_
_atom_type_symbol
_atom_type_description
_atom_type_scat_dispersion_real
_atom_type_scat_dispersion_imag
_atom_type_scat_source
C C 0.0033 0.0016 'International Tables Vol C Tables 4.2.6.8 and 6.1.1.4'
H H 0.0000 0.0000 'International Tables Vol C Tables 4.2.6.8 and 6.1.1.4'
N N 0.0061 0.0033 'International Tables Vol C Tables 4.2.6.8 and 6.1.1.4'
O O 0.0106 0.0060 'International Tables Vol C Tables 4.2.6.8 and 6.1.1.4'
F F 0.0171 0.0103 'International Tables Vol C Tables 4.2.6.8 and 6.1.1.4'
K K 0.2009 0.2494 'International Tables Vol C Tables 4.2.6.8 and 6.1.1.4'
U U -9.6767 9.6646 'International Tables Vol C Tables 4.2.6.8 and 6.1.1.4'

loop_
_geom_angle_atom_site_label_1
_geom_angle_atom_site_label_2
_geom_angle_atom_site_label_3
_geom_angle
_geom_angle_site_symmetry_3
O2 U1 O1 177.0(2) .
O2 U1 N1 89.6(2) .
O1 U1 N1 93.1(2) .
O2 U1 N2 89.1(2) .
O1 U1 N2 89.2(2) .
N1 U1 N2 99.82(18) .
O2 U1 N3 93.3(2) .
O1 U1 N3 87.7(2) .
N1 U1 N3 94.97(19) .
N2 U1 N3 165.02(18) .
O2 U1 O3 86.4(2) .
O1 U1 O3 90.9(2) .
N1 U1 O3 175.5(2) .
N2 U1 O3 82.32(17) .
N3 U1 O3 83.10(18) .
C11 F9 K1 131.6(5) 1_545
C1 N1 C7 113.5(5) .
C1 N1 U1 121.1(4) .
C7 N1 U1 125.3(4) .
C19 N2 C13 113.1(5) .
C19 N2 U1 122.9(5) .
C13 N2 U1 124.0(5) .
C25 N3 C31 112.5(6) .
C25 N3 U1 124.3(5) .
C31 N3 U1 123.1(5) .
C2 C1 C6 116.5(7) .
C2 C1 N1 122.8(7) .
C6 C1 N1 120.6(7) .
F1 C2 C1 119.7(7) .
F1 C2 C3 117.5(7) .
C1 C2 C3 122.8(8) .
F2 C3 C4 120.4(8) .
F2 C3 C2 120.3(8) .
C4 C3 C2 119.2(8) .
C5 C4 F3 121.3(9) .
C5 C4 C3 119.7(8) .
F3 C4 C3 119.0(9) .
C4 C5 F4 119.8(8) .
C4 C5 C6 121.4(8) .
F4 C5 C6 118.8(9) .
F5 C6 C5 119.8(8) .
F5 C6 C1 119.8(7) .
C5 C6 C1 120.4(8) .
C12 C7 C8 113.3(7) .
C12 C7 N1 123.8(7) .
C8 C7 N1 122.7(7) .
F6 C8 C9 117.7(7) .
F6 C8 C7 118.6(7) .
C9 C8 C7 123.7(8) .
F7 C9 C8 120.5(8) .
F7 C9 C10 119.8(8) .
C8 C9 C10 119.8(8) .
F8 C10 C11 120.3(9) .
F8 C10 C9 120.4(9) .
C11 C10 C9 119.2(8) .
F9 C11 C10 119.8(8) .
F9 C11 C12 120.4(8) .
C10 C11 C12 119.7(8) .
F10 C12 C11 116.7(8) .
F10 C12 C7 119.1(7) .
C11 C12 C7 124.2(8) .
C18 C13 C14 113.9(7) .
C18 C13 N2 121.4(7) .
C14 C13 N2 124.7(7) .
C15 C14 F11 118.0(8) .
C15 C14 C13 123.7(8) .
F11 C14 C13 118.3(7) .
C14 C15 F12 120.9(8) .
C14 C15 C16 120.6(8) .
F12 C15 C16 118.5(8) .
F13 C16 C17 121.2(8) .
F13 C16 C15 120.9(9) .
C17 C16 C15 117.9(8) .
F14 C17 C18 121.1(8) .
F14 C17 C16 118.4(8) .
C18 C17 C16 120.5(8) .
F15 C18 C17 117.4(7) .
F15 C18 C13 119.1(7) .
C17 C18 C13 123.4(8) .
C24 C19 C20 114.8(7) .
C24 C19 N2 122.5(7) .
C20 C19 N2 122.7(7) .
F16 C20 C21 117.8(7) .
F16 C20 C19 119.2(7) .
C21 C20 C19 122.9(8) .
F17 C21 C20 120.1(8) .
F17 C21 C22 119.8(8) .
C20 C21 C22 120.0(8) .
F18 C22 C21 120.1(8) .
F18 C22 C23 121.0(8) .
C21 C22 C23 118.9(8) .
F19 C23 C24 120.5(8) .
F19 C23 C22 119.2(7) .
C24 C23 C22 120.3(8) .
F20 C24 C23 117.4(7) .
F20 C24 C19 119.6(7) .
C23 C24 C19 123.0(7) .
C26 C25 N3 123.7(6) .
C26 C25 C30 112.5(7) .
N3 C25 C30 123.8(7) .
C27 C26 F21 116.7(7) .
C27 C26 C25 124.7(7) .
F21 C26 C25 118.5(7) .
F22 C27 C26 121.9(7) .
F22 C27 C28 118.7(7) .
C26 C27 C28 119.4(8) .
F23 C28 C29 121.3(7) .
F23 C28 C27 119.9(8) .
C29 C28 C27 118.7(8) .
F24 C29 C30 120.8(8) .
F24 C29 C28 119.4(7) .
C30 C29 C28 119.7(7) .
C29 C30 F25 117.8(6) .
C29 C30 C25 124.8(7) .
F25 C30 C25 117.3(7) .
C36 C31 C32 115.6(8) .
C36 C31 N3 125.3(8) .
C32 C31 N3 119.0(7) .
F26 C32 C33 116.8(8) .
F26 C32 C31 120.8(7) .
C33 C32 C31 122.3(8) .
F27 C33 C34 118.9(9) .
F27 C33 C32 121.3(9) .
C34 C33 C32 119.7(9) .
F28 C34 C35 119.5(10) .
F28 C34 C33 121.9(10) .
C35 C34 C33 118.6(9) .
C36 C35 F29 119.2(10) .
C36 C35 C34 120.8(9) .
F29 C35 C34 119.9(9) .
F30 C36 C35 119.1(8) .
F30 C36 C31 118.0(8) .
C35 C36 C31 122.9(9) .
C40 O3 C37 109.7(5) .
C40 O3 U1 123.8(4) .
C37 O3 U1 126.3(4) .
O3 C37 C38' 104.7(10) .
O3 C37 C38 103.3(9) .
C38' C37 C38 25.3(10) .
C37 C38 C39 102.5(13) .
C38 C39 C40 101.5(13) .
C37 C38' C39' 103.3(15) .
C40 C39' C38' 99.3(15) .
O3 C40 C39 105.6(9) .
O3 C40 C39' 104.5(10) .
C39 C40 C39' 25.9(10) .
O5 K1 O7 171.5(3) .
O5 K1 O4 97.1(3) .
O7 K1 O4 91.0(2) .
O5 K1 O8 85.3(2) .
O7 K1 O8 97.2(2) .
O4 K1 O8 90.6(3) .
O5 K1 O6 88.2(3) .
O7 K1 O6 83.7(2) .
O4 K1 O6 174.5(2) .
O8 K1 O6 91.4(2) .
O5 K1 F9 91.8(2) 1_565
O7 K1 F9 85.1(2) 1_565
O4 K1 F9 93.7(2) 1_565
O8 K1 F9 175.1(2) 1_565
O6 K1 F9 84.5(2) 1_565
C44 O4 C41 108.0(9) .
C44 O4 K1 124.2(7) .
C41 O4 K1 116.6(6) .
C48 O5 C45 109.0(8) .
C48 O5 K1 121.9(7) .
C45 O5 K1 129.0(7) .
C49 O6 C52 110.4(9) .
C49 O6 K1 125.2(7) .
C52 O6 K1 124.0(7) .
C56 O7 C53 106.7(7) .
C56 O7 K1 127.3(6) .
C53 O7 K1 126.0(5) .
C57 O8 C60 105.1(8) .
C57 O8 K1 136.8(6) .
C60 O8 K1 116.6(6) .
O4 C41 C42 106.6(9) .
C43 C42 C41 106.9(10) .
C44 C43 C42 101.5(9) .
O4 C44 C43 108.7(10) .
C46 C45 O5 106.0(10) .
C45 C46 C47 106.5(10) .
C46 C47 C48 103.4(9) .
O5 C48 C47 109.3(10) .
C50 C49 O6 107.0(11) .
C49 C50 C51 105.2(12) .
C50 C51 C52 104.1(11) .
O6 C52 C51 104.1(10) .
O7 C53 C54 106.0(8) .
C55 C54 C53 106.0(9) .
C54 C55 C56 102.3(9) .
O7 C56 C55 106.6(9) .
O8 C57 C58 107.0(8) .
C59 C58 C57 105.6(9) .
C60 C59 C58 103.0(9) .
O8 C60 C59 107.4(9) .

loop_
_geom_bond_atom_site_label_1
_geom_bond_atom_site_label_2
_geom_bond_distance
_geom_bond_site_symmetry_2
U1 O2 1.770(6) .
U1 O1 1.772(5) .
U1 N1 2.378(5) .
U1 N2 2.386(6) .
U1 N3 2.390(6) .
U1 O3 2.446(4) .
F1 C2 1.347(8) .
F2 C3 1.340(9) .
F3 C4 1.358(9) .
F4 C5 1.350(9) .
F5 C6 1.338(9) .
F6 C8 1.343(9) .
F7 C9 1.347(9) .
F8 C10 1.349(10) .
F9 C11 1.353(10) .
F9 K1 2.995(6) 1_545
F10 C12 1.356(9) .
F11 C14 1.354(9) .
F12 C15 1.348(9) .
F13 C16 1.338(9) .
F14 C17 1.358(9) .
F15 C18 1.347(8) .
F16 C20 1.349(9) .
F17 C21 1.345(9) .
F18 C22 1.345(9) .
F19 C23 1.352(9) .
F20 C24 1.346(8) .
F21 C26 1.370(8) .
F22 C27 1.344(9) .
F23 C28 1.347(9) .
F24 C29 1.344(8) .
F25 C30 1.360(8) .
F26 C32 1.344(9) .
F27 C33 1.352(11) .
F28 C34 1.355(10) .
F29 C35 1.359(10) .
F30 C36 1.355(10) .
N1 C1 1.411(9) .
N1 C7 1.420(9) .
N2 C19 1.405(9) .
N2 C13 1.410(10) .
N3 C25 1.400(9) .
N3 C31 1.420(9) .
C1 C2 1.367(11) .
C1 C6 1.407(11) .
C2 C3 1.380(11) .
C3 C4 1.374(12) .
C4 C5 1.346(12) .
C5 C6 1.378(12) .
C7 C12 1.381(11) .
C7 C8 1.413(10) .
C8 C9 1.362(11) .
C9 C10 1.375(12) .
C10 C11 1.365(13) .
C11 C12 1.375(12) .
C13 C18 1.397(11) .
C13 C14 1.399(11) .
C14 C15 1.349(11) .
C15 C16 1.386(12) .
C16 C17 1.377(12) .
C17 C18 1.363(11) .
C19 C24 1.389(10) .
C19 C20 1.401(10) .
C20 C21 1.367(11) .
C21 C22 1.373(12) .
C22 C23 1.377(12) .
C23 C24 1.364(11) .
C25 C26 1.393(10) .
C25 C30 1.407(10) .
C26 C27 1.359(11) .
C27 C28 1.387(11) .
C28 C29 1.377(11) .
C29 C30 1.348(11) .
C31 C36 1.372(11) .
C31 C32 1.399(11) .
C32 C33 1.378(12) .
C33 C34 1.375(13) .
C34 C35 1.375(13) .
C35 C36 1.358(13) .
O3 C40 1.443(8) .
O3 C37 1.460(8) .
C37 C38' 1.496(16) .
C37 C38 1.500(15) .
C38 C39 1.514(16) .
C39 C40 1.516(15) .
C38' C39' 1.537(18) .
C39' C40 1.527(16) .
K1 O5 2.626(7) .
K1 O7 2.632(6) .
K1 O4 2.663(7) .
K1 O8 2.682(7) .
K1 O6 2.688(7) .
K1 F9 2.995(6) 1_565
O4 C44 1.416(13) .
O4 C41 1.418(12) .
O5 C48 1.350(13) .
O5 C45 1.421(13) .
O6 C49 1.426(13) .
O6 C52 1.436(13) .
O7 C56 1.413(11) .
O7 C53 1.422(11) .
O8 C57 1.413(11) .
O8 C60 1.421(11) .
C41 C42 1.481(15) .
C42 C43 1.479(15) .
C43 C44 1.466(15) .
C45 C46 1.420(15) .
C46 C47 1.470(15) .
C47 C48 1.476(14) .
C49 C50 1.425(16) .
C50 C51 1.483(18) .
C51 C52 1.519(16) .
C53 C54 1.498(13) .
C54 C55 1.408(14) .
C55 C56 1.474(15) .
C57 C58 1.513(15) .
C58 C59 1.481(14) .
C59 C60 1.471(14) .
